data_7714384
loop_
_publ_author_name
'Novikov, Anton P.'
'Zagidullin, Karim A.'
'Volkov, Mikhail A.'
'German, Konstantin E.'
'Nevolin, Iurii'
'Grigoriev , Mikhail'

_publ_section_title
;
 Influence of organic cation on the formation of hexahalotechnetates:
 X-ray, thermal and comparative analysis of non-covalent interactions
;
_journal_name_full 'Dalton Transactions'
_journal_paper_doi 10.1039/D3DT03235C
_journal_year 2023
_chemical_formula_moiety 'Cl6 Tc, 2(C8 H11 N4 O2)'
_chemical_formula_sum 'C16 H22 Cl6 N8 O4 Tc'
_chemical_formula_weight 701.11
_space_group_crystal_system triclinic
_space_group_IT_number 2
_space_group_name_Hall '-P 1'
_space_group_name_H-M_alt 'P -1'
_atom_sites_solution_hydrogens mixed
_audit_creation_date 2023-07-06
_audit_creation_method
;
Olex2 1.5
(compiled 2023.03.06 svn.rbb2c1857 for OlexSys, GUI svn.r6748)
;
_audit_update_record
;
2023-09-29 deposited with the CCDC.	2023-11-03 downloaded from the CCDC.
;
_cell_angle_alpha 96.572(16)
_cell_angle_beta 91.809(15)
_cell_angle_gamma 112.382(14)
_cell_formula_units_Z 1
_cell_length_a 7.898(3)
_cell_length_b 8.106(3)
_cell_length_c 10.452(4)
_cell_measurement_reflns_used 2103
_cell_measurement_temperature 100(2)
_cell_measurement_theta_max 27.429
_cell_measurement_theta_min 3.068
_cell_volume 612.6(4)
_computing_cell_refinement 'SAINT V8.40B (Bruker, 2020)'
_computing_data_reduction 'SAINT V8.40B (Bruker, 2020)'
_computing_molecular_graphics 'Olex2 1.5 (Dolomanov et al., 2009)'
_computing_publication_material 'Olex2 1.5 (Dolomanov et al., 2009)'
_computing_structure_refinement 'SHELXL 2018/3 (Sheldrick, 2015)'
_computing_structure_solution 'SHELXT 2018/2 (Sheldrick, 2018)'
_diffrn_ambient_temperature 100(2)
_diffrn_measured_fraction_theta_full 0.993
_diffrn_measured_fraction_theta_max 0.996
_diffrn_measurement_device_type 'Bruker KAPPA APEX II area-detector diffractometer'
_diffrn_radiation_type MoK\a
_diffrn_radiation_wavelength 0.71073
_diffrn_reflns_av_R_equivalents 0.0950
_diffrn_reflns_av_unetI/netI 0.1230
_diffrn_reflns_Laue_measured_fraction_full 0.993
_diffrn_reflns_Laue_measured_fraction_max 0.996
_diffrn_reflns_limit_h_max 11
_diffrn_reflns_limit_h_min -11
_diffrn_reflns_limit_k_max 11
_diffrn_reflns_limit_k_min -11
_diffrn_reflns_limit_l_max 14
_diffrn_reflns_limit_l_min -14
_diffrn_reflns_number 10321
_diffrn_reflns_point_group_measured_fraction_full 0.993
_diffrn_reflns_point_group_measured_fraction_max 0.996
_diffrn_reflns_theta_full 25.242
_diffrn_reflns_theta_max 29.999
_diffrn_reflns_theta_min 4.482
_exptl_absorpt_coefficient_mu 1.285
_exptl_absorpt_correction_T_max 1.0000
_exptl_absorpt_correction_T_min 0.6862
_exptl_absorpt_correction_type multi-scan
_exptl_absorpt_process_details
;
SADABS-2016/2 (Bruker,2016/2) was used for absorption correction.
wR2(int) was 0.1012 before and 0.0832 after correction.
The Ratio of minimum to maximum transmission is 0.6862.
The \l/2 correction factor is Not present.
;
_exptl_crystal_colour yellow
_exptl_crystal_colour_primary yellow
_exptl_crystal_density_diffrn 1.900
_exptl_crystal_description block
_exptl_crystal_F_000 351
_exptl_crystal_size_max 0.1
_exptl_crystal_size_mid 0.08
_exptl_crystal_size_min 0.05
_refine_diff_density_max 1.213
_refine_diff_density_min -2.617
_refine_diff_density_rms 0.194
_refine_ls_extinction_method none
_refine_ls_goodness_of_fit_ref 0.969
_refine_ls_hydrogen_treatment mixed
_refine_ls_matrix_type full
_refine_ls_number_parameters 166
_refine_ls_number_reflns 3569
_refine_ls_number_restraints 0
_refine_ls_restrained_S_all 0.969
_refine_ls_R_factor_all 0.0951
_refine_ls_R_factor_gt 0.0585
_refine_ls_shift/su_max 0.000
_refine_ls_shift/su_mean 0.000
_refine_ls_structure_factor_coef Fsqd
_refine_ls_weighting_details 'w=1/[\s^2^(Fo^2^)+(0.0619P)^2^] where P=(Fo^2^+2Fc^2^)/3'
_refine_ls_weighting_scheme calc
_refine_ls_wR_factor_gt 0.1237
_refine_ls_wR_factor_ref 0.1417
_reflns_Friedel_coverage 0.000
_reflns_number_gt 2453
_reflns_number_total 3569
_reflns_threshold_expression 'I > 2\s(I)'
_cod_data_source_file d3dt03235c2.cif
_cod_data_source_block kaz11_tccl6caf_lt_0m_a
_cod_original_cell_volume 612.7(4)
_cod_database_code 7714384
_shelx_shelxl_version_number 2018/3
_shelx_space_group_comment
;
The symmetry employed for this shelxl refinement is uniquely defined
by the following loop, which should always be used as a source of
symmetry information in preference to the above space-group names.
They are only intended as comments.
;
_shelx_estimated_absorpt_t_max 0.939
_shelx_estimated_absorpt_t_min 0.882
_olex2_refinement_description
;
1.a Aromatic/amide H refined with riding coordinates:
 C8(H8)
1.b Idealised Me refined as rotating group:
 C11(H11A,H11B,H11C), C12(H12A,H12B,H12C), C10(H10A,H10B,H10C)
;
_olex2_submission_special_instructions 'No special instructions were received'

loop_
_space_group_symop_operation_xyz
'x, y, z'
'-x, -y, -z'

loop_
_atom_site_label
_atom_site_type_symbol
_atom_site_fract_x
_atom_site_fract_y
_atom_site_fract_z
_atom_site_U_iso_or_equiv
_atom_site_adp_type
_atom_site_occupancy
_atom_site_site_symmetry_order
_atom_site_calc_flag
_atom_site_refinement_flags_posn
_atom_site_refinement_flags_adp
_atom_site_refinement_flags_occupancy
_atom_site_disorder_assembly
_atom_site_disorder_group
Tc1 Tc 1.000000 1.000000 0.500000 0.01345(15) Uani 1 2 d S . P . .
Cl3 Cl 1.04968(14) 0.98737(15) 0.28042(10) 0.0191(3) Uani 1 1 d . . . . .
Cl2 Cl 0.69412(13) 0.96079(15) 0.44895(11) 0.0196(3) Uani 1 1 d . . . . .
Cl1 Cl 0.90544(14) 0.68329(14) 0.48369(11) 0.0195(3) Uani 1 1 d . . . . .
O1 O 0.5416(4) 0.1194(5) 0.8696(3) 0.0255(8) Uani 1 1 d . . . . .
O2 O 0.1532(4) 0.4060(5) 0.9675(3) 0.0265(8) Uani 1 1 d . . . . .
N3 N 0.5787(5) 0.3641(5) 0.7715(4) 0.0171(8) Uani 1 1 d . . . . .
N1 N 0.3503(5) 0.2657(5) 0.9203(4) 0.0180(8) Uani 1 1 d . . . . .
N9 N 0.5684(5) 0.6196(5) 0.6716(4) 0.0191(8) Uani 1 1 d . . . . .
H9 H 0.643(7) 0.622(7) 0.615(5) 0.023 Uiso 1 1 d . U . . .
N7 N 0.3419(5) 0.6520(5) 0.7692(4) 0.0187(8) Uani 1 1 d . . . . .
C4 C 0.5121(5) 0.4890(6) 0.7507(4) 0.0171(9) Uani 1 1 d . . . . .
C2 C 0.4932(6) 0.2394(6) 0.8538(5) 0.0185(10) Uani 1 1 d . . . . .
C6 C 0.2775(6) 0.3947(6) 0.9055(4) 0.0190(10) Uani 1 1 d . . . . .
C5 C 0.3697(5) 0.5089(6) 0.8117(4) 0.0171(9) Uani 1 1 d . . . . .
C8 C 0.4652(6) 0.7172(6) 0.6843(4) 0.0201(10) Uani 1 1 d . . . . .
H8 H 0.477383 0.816792 0.640211 0.024 Uiso 1 1 calc R U . . .
C11 C 0.7346(6) 0.3451(6) 0.7072(5) 0.0222(10) Uani 1 1 d . . . . .
H11A H 0.795084 0.450198 0.663160 0.033 Uiso 1 1 calc R U . . .
H11B H 0.689975 0.235779 0.643897 0.033 Uiso 1 1 calc R U . . .
H11C H 0.822545 0.336552 0.771794 0.033 Uiso 1 1 calc R U . . .
C12 C 0.2024(6) 0.7223(6) 0.8095(6) 0.0275(12) Uani 1 1 d . . . . .
H12A H 0.198385 0.809849 0.753368 0.041 Uiso 1 1 calc R U . . .
H12B H 0.234148 0.781079 0.899170 0.041 Uiso 1 1 calc R U . . .
H12C H 0.081877 0.622707 0.802787 0.041 Uiso 1 1 calc R U . . .
C10 C 0.2644(6) 0.1380(6) 1.0103(5) 0.0223(10) Uani 1 1 d . . . . .
H10A H 0.226534 0.199456 1.083303 0.033 Uiso 1 1 calc R U . . .
H10B H 0.352679 0.090875 1.042090 0.033 Uiso 1 1 calc R U . . .
H10C H 0.156509 0.038377 0.965719 0.033 Uiso 1 1 calc R U . . .

loop_
_atom_site_aniso_label
_atom_site_aniso_U_11
_atom_site_aniso_U_22
_atom_site_aniso_U_33
_atom_site_aniso_U_23
_atom_site_aniso_U_13
_atom_site_aniso_U_12
Tc1 0.0087(2) 0.0138(3) 0.0149(3) 0.00311(19) 0.00066(18) 0.00087(18)
Cl3 0.0172(5) 0.0223(5) 0.0152(6) 0.0038(4) 0.0025(4) 0.0043(4)
Cl2 0.0109(4) 0.0237(6) 0.0221(6) 0.0046(5) -0.0001(4) 0.0041(4)
Cl1 0.0184(5) 0.0146(5) 0.0229(6) 0.0038(4) 0.0039(4) 0.0032(4)
O1 0.0214(16) 0.0239(17) 0.034(2) 0.0106(15) 0.0034(14) 0.0101(14)
O2 0.0258(17) 0.0271(18) 0.027(2) 0.0063(15) 0.0126(15) 0.0095(15)
N3 0.0135(16) 0.0161(17) 0.020(2) 0.0032(15) 0.0029(14) 0.0038(14)
N1 0.0143(17) 0.0187(18) 0.016(2) 0.0060(15) 0.0015(14) 0.0003(15)
N9 0.0191(18) 0.0185(19) 0.022(2) 0.0070(16) 0.0045(16) 0.0086(16)
N7 0.0159(17) 0.0122(17) 0.025(2) 0.0023(15) 0.0009(15) 0.0024(14)
C4 0.0127(19) 0.019(2) 0.016(2) 0.0016(18) 0.0001(16) 0.0021(17)
C2 0.0135(19) 0.016(2) 0.024(3) 0.0052(18) -0.0020(17) 0.0022(17)
C6 0.018(2) 0.016(2) 0.015(2) 0.0000(18) -0.0031(17) -0.0006(17)
C5 0.0141(19) 0.018(2) 0.014(2) 0.0017(17) -0.0022(16) 0.0015(17)
C8 0.020(2) 0.015(2) 0.020(2) 0.0042(18) -0.0009(18) 0.0002(17)
C11 0.0115(19) 0.025(2) 0.028(3) 0.003(2) 0.0061(18) 0.0044(18)
C12 0.021(2) 0.019(2) 0.043(3) 0.002(2) 0.003(2) 0.0081(19)
C10 0.020(2) 0.020(2) 0.023(3) 0.0059(19) 0.0022(19) 0.0019(18)

loop_
_atom_type_symbol
_atom_type_description
_atom_type_scat_dispersion_real
_atom_type_scat_dispersion_imag
_atom_type_scat_source
C C 0.0033 0.0016 'International Tables Vol C Tables 4.2.6.8 and 6.1.1.4'
H H 0.0000 0.0000 'International Tables Vol C Tables 4.2.6.8 and 6.1.1.4'
Cl Cl 0.1484 0.1585 'International Tables Vol C Tables 4.2.6.8 and 6.1.1.4'
N N 0.0061 0.0033 'International Tables Vol C Tables 4.2.6.8 and 6.1.1.4'
O O 0.0106 0.0060 'International Tables Vol C Tables 4.2.6.8 and 6.1.1.4'
Tc Tc -1.4390 0.7593 'International Tables Vol C Tables 4.2.6.8 and 6.1.1.4'

loop_
_geom_angle_atom_site_label_1
_geom_angle_atom_site_label_2
_geom_angle_atom_site_label_3
_geom_angle
_geom_angle_site_symmetry_1
_geom_angle_site_symmetry_3
_geom_angle_publ_flag
Cl3 Tc1 Cl3 180.0 . 2_776 ?
Cl3 Tc1 Cl2 90.04(4) 2_776 . ?
Cl3 Tc1 Cl2 89.96(4) . . ?
Cl3 Tc1 Cl2 89.96(4) 2_776 2_776 ?
Cl3 Tc1 Cl2 90.04(4) . 2_776 ?
Cl3 Tc1 Cl1 89.87(4) 2_776 . ?
Cl3 Tc1 Cl1 90.13(4) . . ?
Cl3 Tc1 Cl1 89.87(4) . 2_776 ?
Cl3 Tc1 Cl1 90.13(4) 2_776 2_776 ?
Cl2 Tc1 Cl2 180.00(6) 2_776 . ?
Cl2 Tc1 Cl1 90.73(4) 2_776 . ?
Cl2 Tc1 Cl1 89.27(4) . . ?
Cl2 Tc1 Cl1 90.73(4) . 2_776 ?
Cl2 Tc1 Cl1 89.27(4) 2_776 2_776 ?
Cl1 Tc1 Cl1 180.0 . 2_776 ?
C4 N3 C2 119.3(4) . . ?
C4 N3 C11 123.6(4) . . ?
C2 N3 C11 117.1(4) . . ?
C2 N1 C10 116.3(4) . . ?
C6 N1 C2 127.1(4) . . ?
C6 N1 C10 116.5(4) . . ?
C4 N9 H9 123(4) . . ?
C8 N9 H9 127(4) . . ?
C8 N9 C4 109.0(4) . . ?
C5 N7 C12 126.6(4) . . ?
C8 N7 C5 107.7(4) . . ?
C8 N7 C12 125.6(4) . . ?
N3 C4 N9 129.7(4) . . ?
N3 C4 C5 123.8(4) . . ?
C5 C4 N9 106.5(4) . . ?
O1 C2 N3 121.6(4) . . ?
O1 C2 N1 122.2(4) . . ?
N3 C2 N1 116.3(4) . . ?
O2 C6 N1 122.1(4) . . ?
O2 C6 C5 126.5(5) . . ?
N1 C6 C5 111.4(4) . . ?
N7 C5 C6 130.3(4) . . ?
C4 C5 N7 107.8(4) . . ?
C4 C5 C6 121.9(4) . . ?
N9 C8 N7 108.9(4) . . ?
N9 C8 H8 125.6 . . ?
N7 C8 H8 125.6 . . ?
N3 C11 H11A 109.5 . . ?
N3 C11 H11B 109.5 . . ?
N3 C11 H11C 109.5 . . ?
H11A C11 H11B 109.5 . . ?
H11A C11 H11C 109.5 . . ?
H11B C11 H11C 109.5 . . ?
N7 C12 H12A 109.5 . . ?
N7 C12 H12B 109.5 . . ?
N7 C12 H12C 109.5 . . ?
H12A C12 H12B 109.5 . . ?
H12A C12 H12C 109.5 . . ?
H12B C12 H12C 109.5 . . ?
N1 C10 H10A 109.5 . . ?
N1 C10 H10B 109.5 . . ?
N1 C10 H10C 109.5 . . ?
H10A C10 H10B 109.5 . . ?
H10A C10 H10C 109.5 . . ?
H10B C10 H10C 109.5 . . ?

loop_
_geom_bond_atom_site_label_1
_geom_bond_atom_site_label_2
_geom_bond_distance
_geom_bond_site_symmetry_2
_geom_bond_publ_flag
Tc1 Cl3 2.3380(14) . ?
Tc1 Cl3 2.3380(14) 2_776 ?
Tc1 Cl2 2.3490(14) 2_776 ?
Tc1 Cl2 2.3490(14) . ?
Tc1 Cl1 2.3684(14) . ?
Tc1 Cl1 2.3684(14) 2_776 ?
O1 C2 1.199(6) . ?
O2 C6 1.219(5) . ?
N3 C4 1.341(6) . ?
N3 C2 1.390(5) . ?
N3 C11 1.471(6) . ?
N1 C2 1.415(6) . ?
N1 C6 1.391(6) . ?
N1 C10 1.465(5) . ?
N9 H9 0.84(5) . ?
N9 C4 1.367(5) . ?
N9 C8 1.335(6) . ?
N7 C5 1.377(6) . ?
N7 C8 1.336(6) . ?
N7 C12 1.473(6) . ?
C4 C5 1.363(6) . ?
C6 C5 1.445(6) . ?
C8 H8 0.9500 . ?
C11 H11A 0.9800 . ?
C11 H11B 0.9800 . ?
C11 H11C 0.9800 . ?
C12 H12A 0.9800 . ?
C12 H12B 0.9800 . ?
C12 H12C 0.9800 . ?
C10 H10A 0.9800 . ?
C10 H10B 0.9800 . ?
C10 H10C 0.9800 . ?

loop_
_geom_hbond_atom_site_label_D
_geom_hbond_atom_site_label_H
_geom_hbond_atom_site_label_A
_geom_hbond_distance_DH
_geom_hbond_distance_HA
_geom_hbond_distance_DA
_geom_hbond_angle_DHA
_geom_hbond_site_symmetry_A
_geom_hbond_publ_flag
N9 H9 Cl1 0.84(5) 2.45(5) 3.275(4) 168(5) . yes
C10 H10B O1 0.98 2.42 3.345(6) 157.6 2_657 yes

loop_
_geom_torsion_atom_site_label_1
_geom_torsion_atom_site_label_2
_geom_torsion_atom_site_label_3
_geom_torsion_atom_site_label_4
_geom_torsion
_geom_torsion_site_symmetry_1
_geom_torsion_site_symmetry_2
_geom_torsion_site_symmetry_3
_geom_torsion_site_symmetry_4
_geom_torsion_publ_flag
O2 C6 C5 N7 -0.5(8) . . . . ?
O2 C6 C5 C4 177.6(4) . . . . ?
N3 C4 C5 N7 178.6(4) . . . . ?
N3 C4 C5 C6 0.1(7) . . . . ?
N1 C6 C5 N7 -179.6(4) . . . . ?
N1 C6 C5 C4 -1.5(6) . . . . ?
N9 C4 C5 N7 -0.3(5) . . . . ?
N9 C4 C5 C6 -178.8(4) . . . . ?
C4 N3 C2 O1 175.8(4) . . . . ?
C4 N3 C2 N1 -6.1(6) . . . . ?
C4 N9 C8 N7 -0.5(5) . . . . ?
C2 N3 C4 N9 -177.5(4) . . . . ?
C2 N3 C4 C5 3.9(6) . . . . ?
C2 N1 C6 O2 179.7(4) . . . . ?
C2 N1 C6 C5 -1.1(6) . . . . ?
C6 N1 C2 O1 -177.0(4) . . . . ?
C6 N1 C2 N3 4.9(6) . . . . ?
C5 N7 C8 N9 0.3(5) . . . . ?
C8 N9 C4 N3 -178.3(4) . . . . ?
C8 N9 C4 C5 0.5(5) . . . . ?
C8 N7 C5 C4 0.0(5) . . . . ?
C8 N7 C5 C6 178.3(4) . . . . ?
C11 N3 C4 N9 -0.3(7) . . . . ?
C11 N3 C4 C5 -178.9(4) . . . . ?
C11 N3 C2 O1 -1.5(6) . . . . ?
C11 N3 C2 N1 176.6(4) . . . . ?
C12 N7 C5 C4 -179.8(4) . . . . ?
C12 N7 C5 C6 -1.5(7) . . . . ?
C12 N7 C8 N9 -179.8(4) . . . . ?
C10 N1 C2 O1 0.2(6) . . . . ?
C10 N1 C2 N3 -178.0(4) . . . . ?
C10 N1 C6 O2 2.6(6) . . . . ?
C10 N1 C6 C5 -178.2(4) . . . . ?
